data_7203012
loop_
_publ_author_name
'Zhang, Hongyu'
'Zhang, Zuolun'
'Zhang, Jingying'
'Ye, Kaiqi'
'Gao, Hongze'
'Wang, Yue'

_publ_section_title
;
 Polymorphs and a pseudo-polymorphs based on a luminescent
 boron-containing compound: structural diversity arising from
 conformational isomers and noncovalent interactions
;
_journal_issue 10
_journal_name_full CrystEngComm
_journal_page_first 951
_journal_paper_doi 10.1039/b708384j
_journal_volume 9
_journal_year 2007
_chemical_formula_sum 'C27 H23 B Cl3 N O3'
_chemical_formula_weight 526.62
_chemical_name_systematic
;
?
;
_space_group_IT_number 14
_symmetry_cell_setting monoclinic
_symmetry_space_group_name_Hall '-P 2ybc'
_symmetry_space_group_name_H-M 'P 1 21/c 1'
_atom_sites_solution_hydrogens geom
_atom_sites_solution_primary direct
_atom_sites_solution_secondary difmap
_audit_creation_method SHELXL-97
_cell_angle_alpha 90.00
_cell_angle_beta 92.32(3)
_cell_angle_gamma 90.00
_cell_formula_units_Z 4
_cell_length_a 9.802(2)
_cell_length_b 22.740(5)
_cell_length_c 11.474(2)
_cell_measurement_reflns_used 9662
_cell_measurement_temperature 293(2)
_cell_measurement_theta_max 27.455
_cell_measurement_theta_min 1.775
_cell_volume 2555.4(9)
_computing_cell_refinement PROCESS-AUTO
_computing_data_collection PROCESS-AUTO
_computing_data_reduction PROCESS-AUTO
_computing_molecular_graphics 'SHELXL-97 (Sheldrick, 1997)'
_computing_publication_material 'SHELXL-97 (Sheldrick, 1997)'
_computing_structure_refinement 'SHELXL-97 (Sheldrick, 1997)'
_computing_structure_solution 'SHELXS-97 (Sheldrick, 1990)'
_diffrn_ambient_temperature 293(2)
_diffrn_detector_area_resol_mean 10.0
_diffrn_measured_fraction_theta_full 0.953
_diffrn_measured_fraction_theta_max 0.953
_diffrn_measurement_device_type 'Rigaku RAXIS-RAPID'
_diffrn_measurement_method 'Omega scan'
_diffrn_radiation_monochromator graphite
_diffrn_radiation_source 'fine-focus sealed tube'
_diffrn_radiation_type MoK\a
_diffrn_radiation_wavelength 0.71073
_diffrn_reflns_av_R_equivalents 0.0687
_diffrn_reflns_av_sigmaI/netI 0.1786
_diffrn_reflns_limit_h_max 12
_diffrn_reflns_limit_h_min 0
_diffrn_reflns_limit_k_max 29
_diffrn_reflns_limit_k_min 0
_diffrn_reflns_limit_l_max 14
_diffrn_reflns_limit_l_min -14
_diffrn_reflns_number 5580
_diffrn_reflns_theta_full 27.48
_diffrn_reflns_theta_max 27.48
_diffrn_reflns_theta_min 1.79
_diffrn_standards_decay_% 0
_diffrn_standards_interval_count 0
_diffrn_standards_interval_time .
_diffrn_standards_number 0
_exptl_absorpt_coefficient_mu 0.389
_exptl_absorpt_correction_T_max 0.9651
_exptl_absorpt_correction_T_min 0.8828
_exptl_absorpt_correction_type multi-scan
_exptl_absorpt_process_details
;
Higashi, T. (1995) Progrom for Absorption Correcttion.
Rigaku Corporation, Tokyo, Japan.
;
_exptl_crystal_colour yellow
_exptl_crystal_density_diffrn 1.369
_exptl_crystal_density_meas ?
_exptl_crystal_density_method .
_exptl_crystal_description prism
_exptl_crystal_F_000 1088
_exptl_crystal_size_max 0.33
_exptl_crystal_size_mid 0.11
_exptl_crystal_size_min 0.09
_refine_diff_density_max 0.444
_refine_diff_density_min -0.376
_refine_diff_density_rms 0.097
_refine_ls_extinction_coef 0
_refine_ls_extinction_method none
_refine_ls_goodness_of_fit_ref 0.790
_refine_ls_hydrogen_treatment constr
_refine_ls_matrix_type full
_refine_ls_number_parameters 319
_refine_ls_number_reflns 5580
_refine_ls_number_restraints 0
_refine_ls_restrained_S_all 0.790
_refine_ls_R_factor_all 0.1889
_refine_ls_R_factor_gt 0.0648
_refine_ls_shift/su_max 0.000
_refine_ls_shift/su_mean 0.000
_refine_ls_structure_factor_coef Fsqd
_refine_ls_weighting_details 'calc w=1/[\s^2^(Fo^2^)+(0.0962P)^2^+0.0000P] where P=(Fo^2^+2Fc^2^)/3'
_refine_ls_weighting_scheme calc
_refine_ls_wR_factor_gt 0.1610
_refine_ls_wR_factor_ref 0.2107
_reflns_number_gt 1755
_reflns_number_total 5580
_reflns_threshold_expression >2sigma(I)
_cod_data_source_file b708384j.txt
_cod_data_source_block z1_Form_C
_cod_original_sg_symbol_H-M P2(1)/c
_cod_database_code 7203012

loop_
_symmetry_equiv_pos_as_xyz
'x, y, z'
'-x, y+1/2, -z+1/2'
'-x, -y, -z'
'x, -y-1/2, z-1/2'

loop_
_atom_site_label
_atom_site_type_symbol
_atom_site_fract_x
_atom_site_fract_y
_atom_site_fract_z
_atom_site_U_iso_or_equiv
_atom_site_adp_type
_atom_site_occupancy
_atom_site_symmetry_multiplicity
_atom_site_calc_flag
_atom_site_refinement_flags
_atom_site_disorder_assembly
_atom_site_disorder_group
B1 B 0.3090(6) 0.3556(2) 0.1668(4) 0.0387(13) Uani 1 1 d . . .
O1 O 0.3114(3) 0.38453(12) 0.2806(2) 0.0470(8) Uani 1 1 d . . .
O2 O 0.4415(3) 0.36874(12) 0.1215(2) 0.0438(8) Uani 1 1 d . . .
O3 O -0.1404(4) 0.43131(15) -0.1359(3) 0.0696(10) Uani 1 1 d . . .
N1 N 0.3030(3) 0.28605(14) 0.1921(2) 0.0354(8) Uani 1 1 d . . .
C1 C 0.2171(5) 0.36809(19) 0.3548(3) 0.0432(11) Uani 1 1 d . . .
C2 C 0.1672(5) 0.4090(2) 0.4329(4) 0.0550(13) Uani 1 1 d . . .
H2 H 0.2024 0.4470 0.4353 0.066 Uiso 1 1 calc R . .
C3 C 0.0658(6) 0.3931(3) 0.5064(4) 0.0687(17) Uani 1 1 d . . .
H3 H 0.0326 0.4210 0.5574 0.082 Uiso 1 1 calc R . .
C4 C 0.0125(6) 0.3373(2) 0.5066(4) 0.0578(14) Uani 1 1 d . . .
C5 C 0.0628(5) 0.2961(2) 0.4309(3) 0.0516(13) Uani 1 1 d . . .
H5 H 0.0273 0.2582 0.4300 0.062 Uiso 1 1 calc R . .
C6 C 0.1671(5) 0.31081(19) 0.3551(3) 0.0444(12) Uani 1 1 d . . .
C7 C 0.2278(4) 0.26625(18) 0.2808(3) 0.0385(11) Uani 1 1 d . . .
C8 C 0.2152(5) 0.20660(19) 0.2983(3) 0.0458(12) Uani 1 1 d . . .
H8 H 0.1617 0.1927 0.3575 0.055 Uiso 1 1 calc R . .
C9 C 0.2823(6) 0.1672(2) 0.2279(4) 0.0595(15) Uani 1 1 d . . .
H9 H 0.2744 0.1269 0.2401 0.071 Uiso 1 1 calc R . .
C10 C 0.3594(5) 0.18782(19) 0.1414(3) 0.0461(12) Uani 1 1 d . . .
H10 H 0.4051 0.1616 0.0946 0.055 Uiso 1 1 calc R . .
C11 C 0.3703(5) 0.24815(18) 0.1223(3) 0.0394(11) Uani 1 1 d . . .
C12 C 0.4558(5) 0.27363(19) 0.0324(3) 0.0405(11) Uani 1 1 d . . .
C13 C 0.5140(5) 0.2391(2) -0.0531(3) 0.0455(12) Uani 1 1 d . . .
H13 H 0.4903 0.1996 -0.0586 0.055 Uiso 1 1 calc R . .
C14 C 0.6058(5) 0.2617(2) -0.1300(3) 0.0487(12) Uani 1 1 d . . .
C15 C 0.6315(5) 0.3218(2) -0.1244(4) 0.0528(13) Uani 1 1 d . . .
H15 H 0.6885 0.3386 -0.1780 0.063 Uiso 1 1 calc R . .
C16 C 0.5752(5) 0.3569(2) -0.0425(4) 0.0488(12) Uani 1 1 d . . .
H16 H 0.5953 0.3969 -0.0405 0.059 Uiso 1 1 calc R . .
C17 C 0.4899(5) 0.33374(19) 0.0363(3) 0.0414(11) Uani 1 1 d . . .
C18 C 0.1861(5) 0.37407(17) 0.0808(3) 0.0365(10) Uani 1 1 d . . .
C19 C 0.0565(5) 0.35118(19) 0.0825(3) 0.0470(12) Uani 1 1 d . . .
H19 H 0.0399 0.3209 0.1344 0.056 Uiso 1 1 calc R . .
C20 C -0.0504(5) 0.3710(2) 0.0108(4) 0.0545(13) Uani 1 1 d . . .
H20 H -0.1370 0.3547 0.0163 0.065 Uiso 1 1 calc R . .
C21 C -0.0281(5) 0.4148(2) -0.0689(4) 0.0461(12) Uani 1 1 d . . .
C22 C 0.0985(6) 0.43874(19) -0.0758(4) 0.0494(12) Uani 1 1 d . . .
H22 H 0.1145 0.4685 -0.1292 0.059 Uiso 1 1 calc R . .
C23 C 0.2029(5) 0.41829(18) -0.0023(3) 0.0456(12) Uani 1 1 d . . .
H23 H 0.2892 0.4348 -0.0083 0.055 Uiso 1 1 calc R . .
C24 C -0.1261(6) 0.4780(2) -0.2162(4) 0.0692(16) Uani 1 1 d . . .
H24A H -0.0899 0.5119 -0.1760 0.104 Uiso 1 1 calc R . .
H24B H -0.2137 0.4874 -0.2519 0.104 Uiso 1 1 calc R . .
H24C H -0.0650 0.4663 -0.2753 0.104 Uiso 1 1 calc R . .
C25 C -0.0978(6) 0.3204(3) 0.5868(4) 0.0830(19) Uani 1 1 d . . .
H25A H -0.0700 0.3304 0.6655 0.124 Uiso 1 1 calc R . .
H25B H -0.1140 0.2789 0.5814 0.124 Uiso 1 1 calc R . .
H25C H -0.1801 0.3413 0.5649 0.124 Uiso 1 1 calc R . .
C26 C 0.6774(6) 0.2226(2) -0.2148(4) 0.0651(15) Uani 1 1 d . . .
H26A H 0.6805 0.2419 -0.2890 0.098 Uiso 1 1 calc R . .
H26B H 0.6285 0.1862 -0.2237 0.098 Uiso 1 1 calc R . .
H26C H 0.7687 0.2148 -0.1855 0.098 Uiso 1 1 calc R . .
C27 C 0.3855(7) 0.5515(2) 0.6956(4) 0.0776(18) Uani 1 1 d . . .
H27 H 0.4496 0.5797 0.7321 0.093 Uiso 1 1 calc R . .
Cl1 Cl 0.2280(3) 0.56579(11) 0.7466(3) 0.1816(13) Uani 1 1 d . . .
Cl2 Cl 0.3889(3) 0.56137(10) 0.54620(17) 0.1579(11) Uani 1 1 d . . .
Cl3 Cl 0.4409(3) 0.48137(8) 0.7348(2) 0.1359(9) Uani 1 1 d . . .

loop_
_atom_site_aniso_label
_atom_site_aniso_U_11
_atom_site_aniso_U_22
_atom_site_aniso_U_33
_atom_site_aniso_U_23
_atom_site_aniso_U_13
_atom_site_aniso_U_12
B1 0.040(4) 0.036(3) 0.041(2) 0.001(2) 0.003(2) -0.008(3)
O1 0.060(2) 0.0403(17) 0.0406(15) -0.0024(13) 0.0039(15) -0.0050(16)
O2 0.044(2) 0.0376(16) 0.0494(16) -0.0043(14) 0.0028(14) -0.0051(15)
O3 0.051(3) 0.073(2) 0.083(2) 0.0257(19) -0.0147(19) 0.004(2)
N1 0.033(2) 0.0352(19) 0.0383(18) 0.0007(15) -0.0018(16) -0.0006(17)
C1 0.047(3) 0.044(3) 0.038(2) 0.001(2) 0.001(2) -0.002(2)
C2 0.068(4) 0.048(3) 0.049(2) 0.000(2) 0.006(2) 0.005(3)
C3 0.089(5) 0.070(4) 0.048(3) -0.005(3) 0.020(3) 0.023(3)
C4 0.056(4) 0.069(4) 0.049(3) 0.007(3) 0.012(2) 0.014(3)
C5 0.049(4) 0.059(3) 0.047(2) 0.011(2) 0.006(2) -0.002(3)
C6 0.055(3) 0.042(3) 0.036(2) 0.0041(19) -0.003(2) 0.005(2)
C7 0.036(3) 0.043(3) 0.037(2) 0.0054(19) -0.0010(19) 0.000(2)
C8 0.048(3) 0.045(3) 0.044(2) 0.009(2) 0.004(2) -0.004(2)
C9 0.086(5) 0.034(3) 0.058(3) 0.005(2) 0.004(3) -0.006(3)
C10 0.048(3) 0.041(3) 0.051(2) 0.000(2) 0.008(2) -0.002(2)
C11 0.040(3) 0.042(3) 0.036(2) -0.003(2) -0.0065(19) -0.002(2)
C12 0.036(3) 0.044(3) 0.041(2) 0.002(2) -0.0019(19) 0.001(2)
C13 0.044(3) 0.046(3) 0.046(2) -0.006(2) -0.004(2) 0.003(2)
C14 0.037(3) 0.067(3) 0.041(2) -0.003(2) -0.001(2) 0.002(3)
C15 0.046(4) 0.069(3) 0.045(2) 0.004(2) 0.009(2) -0.012(3)
C16 0.036(3) 0.053(3) 0.058(3) 0.005(2) 0.007(2) -0.003(3)
C17 0.037(3) 0.046(3) 0.041(2) 0.002(2) -0.003(2) -0.005(2)
C18 0.041(3) 0.031(2) 0.038(2) -0.0025(18) 0.0079(19) -0.002(2)
C19 0.049(4) 0.045(3) 0.048(2) 0.010(2) 0.003(2) -0.010(3)
C20 0.048(4) 0.055(3) 0.060(3) 0.011(2) -0.001(2) -0.004(3)
C21 0.047(4) 0.042(3) 0.049(2) 0.002(2) -0.003(2) 0.010(2)
C22 0.052(4) 0.038(3) 0.058(3) 0.010(2) 0.006(2) 0.002(3)
C23 0.045(3) 0.039(2) 0.054(2) 0.008(2) 0.006(2) -0.002(2)
C24 0.070(4) 0.072(4) 0.065(3) 0.019(3) -0.004(3) 0.018(3)
C25 0.072(5) 0.098(4) 0.082(3) 0.004(3) 0.034(3) 0.014(4)
C26 0.061(4) 0.080(4) 0.055(3) -0.011(3) 0.012(2) -0.005(3)
C27 0.078(5) 0.062(4) 0.093(4) -0.010(3) 0.010(3) -0.024(3)
Cl1 0.116(2) 0.1158(18) 0.321(3) 0.034(2) 0.099(2) -0.0162(15)
Cl2 0.239(3) 0.1331(18) 0.1002(14) -0.0157(12) -0.0142(16) -0.0225(19)
Cl3 0.134(2) 0.0779(12) 0.196(2) 0.0235(13) 0.0059(16) -0.0140(13)

loop_
_atom_type_symbol
_atom_type_description
_atom_type_scat_dispersion_real
_atom_type_scat_dispersion_imag
_atom_type_scat_source
C C 0.0033 0.0016 'International Tables Vol C Tables 4.2.6.8 and 6.1.1.4'
H H 0.0000 0.0000 'International Tables Vol C Tables 4.2.6.8 and 6.1.1.4'
B B 0.0013 0.0007 'International Tables Vol C Tables 4.2.6.8 and 6.1.1.4'
N N 0.0061 0.0033 'International Tables Vol C Tables 4.2.6.8 and 6.1.1.4'
O O 0.0106 0.0060 'International Tables Vol C Tables 4.2.6.8 and 6.1.1.4'
Cl Cl 0.1484 0.1585 'International Tables Vol C Tables 4.2.6.8 and 6.1.1.4'

loop_
_geom_angle_atom_site_label_1
_geom_angle_atom_site_label_2
_geom_angle_atom_site_label_3
_geom_angle
_geom_angle_site_symmetry_1
_geom_angle_site_symmetry_3
_geom_angle_publ_flag
O2 B1 O1 104.2(3) . . ?
O2 B1 C18 113.1(3) . . ?
O1 B1 C18 115.0(4) . . ?
O2 B1 N1 107.8(4) . . ?
O1 B1 N1 106.3(3) . . ?
C18 B1 N1 109.9(3) . . ?
C1 O1 B1 117.2(3) . . ?
C17 O2 B1 118.8(3) . . ?
C21 O3 C24 118.2(4) . . ?
C7 N1 C11 121.4(3) . . ?
C7 N1 B1 119.1(3) . . ?
C11 N1 B1 119.5(3) . . ?
O1 C1 C6 121.1(4) . . ?
O1 C1 C2 119.5(4) . . ?
C6 C1 C2 119.4(4) . . ?
C3 C2 C1 119.9(5) . . ?
C4 C3 C2 121.9(5) . . ?
C3 C4 C5 118.7(5) . . ?
C3 C4 C25 121.5(5) . . ?
C5 C4 C25 119.9(5) . . ?
C4 C5 C6 120.9(5) . . ?
C1 C6 C5 119.2(4) . . ?
C1 C6 C7 119.7(4) . . ?
C5 C6 C7 121.1(4) . . ?
N1 C7 C8 119.4(4) . . ?
N1 C7 C6 116.9(4) . . ?
C8 C7 C6 123.8(4) . . ?
C7 C8 C9 120.2(4) . . ?
C10 C9 C8 119.6(4) . . ?
C9 C10 C11 120.3(4) . . ?
N1 C11 C10 119.1(4) . . ?
N1 C11 C12 117.7(4) . . ?
C10 C11 C12 123.2(4) . . ?
C13 C12 C17 117.7(4) . . ?
C13 C12 C11 122.1(4) . . ?
C17 C12 C11 120.1(4) . . ?
C14 C13 C12 122.3(4) . . ?
C13 C14 C15 117.1(4) . . ?
C13 C14 C26 121.5(5) . . ?
C15 C14 C26 121.3(4) . . ?
C16 C15 C14 121.9(4) . . ?
C17 C16 C15 120.4(4) . . ?
O2 C17 C16 119.5(4) . . ?
O2 C17 C12 120.1(4) . . ?
C16 C17 C12 120.4(4) . . ?
C19 C18 C23 114.6(4) . . ?
C19 C18 B1 124.9(4) . . ?
C23 C18 B1 120.5(4) . . ?
C18 C19 C20 123.2(4) . . ?
C21 C20 C19 119.6(5) . . ?
C22 C21 O3 124.9(4) . . ?
C22 C21 C20 119.9(4) . . ?
O3 C21 C20 115.2(5) . . ?
C21 C22 C23 119.1(4) . . ?
C22 C23 C18 123.6(5) . . ?
Cl1 C27 Cl2 111.7(4) . . ?
Cl1 C27 Cl3 111.3(3) . . ?
Cl2 C27 Cl3 111.0(3) . . ?

loop_
_geom_bond_atom_site_label_1
_geom_bond_atom_site_label_2
_geom_bond_distance
_geom_bond_site_symmetry_2
_geom_bond_publ_flag
B1 O2 1.449(6) . ?
B1 O1 1.461(5) . ?
B1 C18 1.582(6) . ?
B1 N1 1.610(6) . ?
O1 C1 1.335(5) . ?
O2 C17 1.361(5) . ?
O3 C21 1.369(5) . ?
O3 C24 1.416(5) . ?
N1 C7 1.358(5) . ?
N1 C11 1.365(5) . ?
C1 C6 1.392(6) . ?
C1 C2 1.394(6) . ?
C2 C3 1.378(7) . ?
C3 C4 1.373(7) . ?
C4 C5 1.381(6) . ?
C4 C25 1.497(7) . ?
C5 C6 1.410(6) . ?
C6 C7 1.465(6) . ?
C7 C8 1.378(6) . ?
C8 C9 1.390(6) . ?
C9 C10 1.355(6) . ?
C10 C11 1.394(6) . ?
C11 C12 1.473(6) . ?
C12 C13 1.396(6) . ?
C12 C17 1.407(6) . ?
C13 C14 1.384(6) . ?
C14 C15 1.390(7) . ?
C14 C26 1.512(6) . ?
C15 C16 1.366(6) . ?
C16 C17 1.361(6) . ?
C18 C19 1.374(6) . ?
C18 C23 1.400(5) . ?
C19 C20 1.381(6) . ?
C20 C21 1.376(6) . ?
C21 C22 1.360(6) . ?
C22 C23 1.380(6) . ?
C27 Cl1 1.705(6) . ?
C27 Cl2 1.730(5) . ?
C27 Cl3 1.738(6) . ?
